data_1540417
loop_
_publ_author_name
'Yu, Baoyi'
'Luo, Zhixiong'
'Hamad, Fatma B.'
'Leus, Karen'
'van Hecke, Kristof'
'Verpoort, Francis'

_publ_section_title
;
 Effect of the bulkiness of indenylidene moieties on the catalytic
 initiation and efficiency of second-generation ruthenium-based olefin
 metathesis catalysts
;
_journal_issue 7
_journal_name_full 'Catal. Sci. Technol.'
_journal_page_first 2092
_journal_paper_doi 10.1039/C5CY01506E
_journal_volume 6
_journal_year 2016
_chemical_formula_moiety 'C56 H73 Cl2 N2 P Ru'
_chemical_formula_sum 'C56 H73 Cl2 N2 P Ru'
_chemical_formula_weight 977.10
_chemical_name_systematic
;
 ? 
;
_space_group_crystal_system monoclinic
_space_group_IT_number 14
_space_group_name_Hall '-P 2yn'
_space_group_name_H-M_alt 'P 1 21/n 1'
_symmetry_space_group_name_Hall '-P 2yn'
_symmetry_space_group_name_H-M 'P 1 21/n 1'
_atom_sites_solution_hydrogens geom
_atom_sites_solution_primary iterative
_atom_sites_solution_secondary difmap
_audit_creation_date 2014-01-02
_audit_creation_method
;
  Olex2 1.2
  (compiled 2013.04.25 svn.r2679, GUI svn.r4466)
;
_audit_update_record
;
2015-01-14 deposited with the CCDC.
2015-10-20 downloaded from the CCDC.
;
_cell_angle_alpha 90.00
_cell_angle_beta 111.821(3)
_cell_angle_gamma 90.00
_cell_formula_units_Z 4
_cell_length_a 11.7833(3)
_cell_length_b 32.7044(10)
_cell_length_c 13.6983(4)
_cell_measurement_reflns_used 4454
_cell_measurement_temperature 100.0(1)
_cell_measurement_theta_max 74.7090
_cell_measurement_theta_min 4.2290
_cell_volume 4900.6(3)
_computing_cell_refinement
;
CrysAlisPro, Agilent Technologies,
Version 1.171.36.32 (release 02-08-2013 CrysAlis171 .NET)
(compiled Aug  2 2013,16:46:58)
;
_computing_data_collection
;
CrysAlisPro, Agilent Technologies,
Version 1.171.36.32 (release 02-08-2013 CrysAlis171 .NET)
(compiled Aug  2 2013,16:46:58)
;
_computing_data_reduction
;
CrysAlisPro, Agilent Technologies,
Version 1.171.36.32 (release 02-08-2013 CrysAlis171 .NET)
(compiled Aug  2 2013,16:46:58)
;
_computing_molecular_graphics
;
O. V. Dolomanov, L. J. Bourhis, R. J. Gildea, J. A. K. Howard and H. Puschmann,
OLEX2: a complete structure solution, refinement and analysis program.
J. Appl. Cryst. (2009). 42, 339-341.
;
_computing_publication_material
;
O. V. Dolomanov, L. J. Bourhis, R. J. Gildea, J. A. K. Howard and H. Puschmann,
OLEX2: a complete structure solution, refinement and analysis program.
J. Appl. Cryst. (2009). 42, 339-341.
;
_computing_structure_refinement
;
SHELXL, G.M. Sheldrick, Acta Cryst.
(2008). A64, 112-122
;
_computing_structure_solution
;
olex2.solve (L.J. Bourhis, O.V. Dolomanov, R.J. Gildea, J.A.K. Howard,
H. Puschmann, in preparation, 2011)
;
_diffrn_ambient_temperature 100.0
_diffrn_detector_area_resol_mean 10.4839
_diffrn_measured_fraction_theta_full 0.9862
_diffrn_measured_fraction_theta_max 0.9862
_diffrn_measurement_details
;
  1 omega  -84.00  -49.00   1.0000    1.0000
omega____ theta____ kappa____ phi______ frames
    -      -41.6798 -161.0000   76.0000 35

  2 omega  -67.00    5.00   1.0000    1.0000
omega____ theta____ kappa____ phi______ frames
    -      -41.6798  117.0000  -45.0000 72

  3 omega   19.00   93.00   1.0000    1.0000
omega____ theta____ kappa____ phi______ frames
    -       41.6798 -117.0000 -132.0000 74

  4 omega  -68.00  -43.00   1.0000    1.5000
omega____ theta____ kappa____ phi______ frames
    -      -43.5000  117.0000  -45.0000 25

  5 omega -109.00  -84.00   1.0000    1.5000
omega____ theta____ kappa____ phi______ frames
    -      -43.5000 -161.0000   76.0000 25

  6 omega   89.00  140.00   1.0000    1.5000
omega____ theta____ kappa____ phi______ frames
    -      109.1316 -161.0000   76.0000 51

  7 omega   70.00  118.00   1.0000    1.5000
omega____ theta____ kappa____ phi______ frames
    -      109.1316  161.0000  105.0000 48

  8 omega   46.00  117.00   1.0000    1.5000
omega____ theta____ kappa____ phi______ frames
    -      109.1316 -117.0000 -132.0000 71

  9 omega  114.00  139.00   1.0000    1.5000
omega____ theta____ kappa____ phi______ frames
    -      109.1316  117.0000  -45.0000 25

 10 omega  -55.00   30.00   1.0000    1.5000
omega____ theta____ kappa____ phi______ frames
    -      -43.5000   45.0000  120.0000 85

 11 omega -126.00  -80.00   1.0000    1.5000
omega____ theta____ kappa____ phi______ frames
    -      -43.5000  -94.0000  -90.0000 46

 12 omega   33.00   91.00   1.0000    1.5000
omega____ theta____ kappa____ phi______ frames
    -      109.1316  -30.0000   30.0000 58

 13 omega   33.00   88.00   1.0000    1.5000
omega____ theta____ kappa____ phi______ frames
    -      109.1316  -30.0000   90.0000 55

 14 omega   37.00  138.00   1.0000    1.5000
omega____ theta____ kappa____ phi______ frames
    -      109.1316  -61.0000 -150.0000 101

 15 omega   37.00   91.00   1.0000    1.5000
omega____ theta____ kappa____ phi______ frames
    -      109.1316  -30.0000  -30.0000 54
;
_diffrn_measurement_device_type 'SuperNova, Dual, Cu at zero, Atlas'
_diffrn_measurement_method '\w scans'
_diffrn_orient_matrix_UB_11 0.1288598000
_diffrn_orient_matrix_UB_12 0.0005713000
_diffrn_orient_matrix_UB_13 0.0864737000
_diffrn_orient_matrix_UB_21 -0.0064708000
_diffrn_orient_matrix_UB_22 -0.0466255000
_diffrn_orient_matrix_UB_23 0.0131577000
_diffrn_orient_matrix_UB_31 0.0563276000
_diffrn_orient_matrix_UB_32 -0.0066785000
_diffrn_orient_matrix_UB_33 -0.0838522000
_diffrn_radiation_monochromator mirror
_diffrn_radiation_type 'Cu K\a'
_diffrn_radiation_wavelength 1.5418
_diffrn_reflns_av_R_equivalents 0.0909
_diffrn_reflns_av_unetI/netI 0.1376
_diffrn_reflns_limit_h_max 14
_diffrn_reflns_limit_h_min -10
_diffrn_reflns_limit_k_max 32
_diffrn_reflns_limit_k_min -40
_diffrn_reflns_limit_l_max 10
_diffrn_reflns_limit_l_min -16
_diffrn_reflns_number 23338
_diffrn_reflns_theta_full 71.49
_diffrn_reflns_theta_max 71.49
_diffrn_reflns_theta_min 3.73
_diffrn_source 'SuperNova (Cu) X-ray Source'
_exptl_absorpt_coefficient_mu 4.186
_exptl_absorpt_correction_T_max 0.495
_exptl_absorpt_correction_T_min 0.297
_exptl_absorpt_correction_type analytical
_exptl_absorpt_process_details
;
CrysAlisPro, Agilent Technologies,
Version 1.171.36.32 (release 02-08-2013 CrysAlis171 .NET)
(compiled Aug  2 2013,16:46:58)
Analytical numeric absorption correction using a multifaceted crystal
            model based on expressions derived by R.C. Clark & J.S. Reid.
(Clark, R. C. & Reid, J. S. (1995). Acta Cryst. A51, 887-897)
;
_exptl_crystal_colour red
_exptl_crystal_colour_primary red
_exptl_crystal_density_diffrn 1.324
_exptl_crystal_density_method 'not measured'
_exptl_crystal_description block
_exptl_crystal_F_000 2064
_exptl_crystal_size_max 0.1805
_exptl_crystal_size_mid 0.1219
_exptl_crystal_size_min 0.1072
_refine_diff_density_max 0.543
_refine_diff_density_min -0.777
_refine_diff_density_rms 0.101
_refine_ls_extinction_method none
_refine_ls_goodness_of_fit_ref 0.984
_refine_ls_hydrogen_treatment constr
_refine_ls_matrix_type full
_refine_ls_number_parameters 567
_refine_ls_number_reflns 9380
_refine_ls_number_restraints 0
_refine_ls_restrained_S_all 0.984
_refine_ls_R_factor_all 0.1128
_refine_ls_R_factor_gt 0.0560
_refine_ls_shift/su_max 0.001
_refine_ls_shift/su_mean 0.000
_refine_ls_structure_factor_coef Fsqd
_refine_ls_weighting_details 'calc w=1/[\s^2^(Fo^2^)+(0.0189P)^2^+0.0000P] where P=(Fo^2^+2Fc^2^)/3'
_refine_ls_weighting_scheme calc
_refine_ls_wR_factor_gt 0.0905
_refine_ls_wR_factor_ref 0.1062
_reflns_number_gt 5667
_reflns_number_total 9380
_reflns_threshold_expression >2sigma(I)
_cod_data_source_file c5cy01506e2.cif
_cod_data_source_block fv045
_cod_depositor_comments 'Adding full bibliography for 1540417--1540419.cif.'
_cod_database_code 1540417
_chemical_oxdiff_formula 'C56 H73 N2 Cl2 P1 Ru1'
_reflns_odcompleteness_completeness 98.62
_reflns_odcompleteness_iscentric 1
_reflns_odcompleteness_theta 69.95
_olex2_refinement_description
;
1. Fixed Uiso
 At 1.2 times of:
  All C(H) groups, All C(H,H) groups
 At 1.5 times of:
  All C(H,H,H) groups
2.a Ternary CH refined with riding coordinates:
 C39(H39), C45(H45), C51(H51)
2.b Secondary CH2 refined with riding coordinates:
 C19(H19A,H19B), C20(H20A,H20B), C40(H40A,H40B), C41(H41A,H41B), C42(H42A,
 H42B), C43(H43A,H43B), C44(H44A,H44B), C46(H46A,H46B), C47(H47A,H47B),
 C48(H48A,H48B), C49(H49A,H49B), C50(H50A,H50B), C52(H52A,H52B), C53(H53A,H53B),
  C54(H54A,H54B), C55(H55A,H55B), C56(H56A,H56B)
2.c Aromatic/amide H refined with riding coordinates:
 C2(H2), C5(H5), C6(H6), C7(H7), C8(H8), C12(H12), C13(H13), C14(H14),
 C23(H23), C25(H25), C32(H32), C34(H34)
2.d Idealised Me refined as rotating group:
 C16(H16A,H16B,H16C), C17(H17A,H17B,H17C), C27(H27A,H27B,H27C), C28(H28A,H28B,
 H28C), C29(H29A,H29B,H29C), C36(H36A,H36B,H36C), C37(H37A,H37B,H37C), C38(H38A,
 H38B,H38C)
;

loop_
_space_group_symop_id
_space_group_symop_operation_xyz
1 'x, y, z'
2 '-x+1/2, y+1/2, -z+1/2'
3 '-x, -y, -z'
4 'x-1/2, -y-1/2, z-1/2'

loop_
_atom_site_label
_atom_site_type_symbol
_atom_site_fract_x
_atom_site_fract_y
_atom_site_fract_z
_atom_site_U_iso_or_equiv
_atom_site_adp_type
_atom_site_occupancy
_atom_site_symmetry_multiplicity
_atom_site_calc_flag
_atom_site_refinement_flags
C1 C 0.2556(4) 0.62983(16) 0.0816(3) 0.0162(10) Uani 1 1 d .
C2 C 0.2352(4) 0.59386(16) 0.0107(4) 0.0199(11) Uani 1 1 d .
H2 H 0.2619 0.5669 0.0337 0.024 Uiso 1 1 calc R
C3 C 0.1743(4) 0.60444(16) -0.0897(4) 0.0189(11) Uani 1 1 d .
C4 C 0.1439(4) 0.64814(16) -0.0939(4) 0.0176(11) Uani 1 1 d .
C5 C 0.0786(5) 0.67291(16) -0.1790(4) 0.0238(12) Uani 1 1 d .
H5 H 0.0447 0.6618 -0.2479 0.029 Uiso 1 1 calc R
C6 C 0.0640(5) 0.71415(16) -0.1613(4) 0.0236(12) Uani 1 1 d .
H6 H 0.0197 0.7314 -0.2186 0.028 Uiso 1 1 calc R
C7 C 0.1132(5) 0.72997(16) -0.0615(4) 0.0238(12) Uani 1 1 d .
H7 H 0.1028 0.7582 -0.0508 0.029 Uiso 1 1 calc R
C8 C 0.1789(5) 0.70517(16) 0.0253(4) 0.0232(12) Uani 1 1 d .
H8 H 0.2135 0.7166 0.0938 0.028 Uiso 1 1 calc R
C9 C 0.1925(4) 0.66394(15) 0.0092(4) 0.0164(11) Uani 1 1 d .
C10 C 0.1454(5) 0.57764(16) -0.1848(4) 0.0222(12) Uani 1 1 d .
C11 C 0.0623(5) 0.54506(16) -0.2021(4) 0.0244(12) Uani 1 1 d .
C12 C 0.0424(5) 0.51943(18) -0.2889(4) 0.0356(15) Uani 1 1 d .
H12 H -0.0159 0.4980 -0.3027 0.043 Uiso 1 1 calc R
C13 C 0.1057(6) 0.52469(18) -0.3546(4) 0.0394(16) Uani 1 1 d .
H13 H 0.0932 0.5065 -0.4118 0.047 Uiso 1 1 calc R
C14 C 0.1879(6) 0.55675(18) -0.3363(4) 0.0360(15) Uani 1 1 d .
H14 H 0.2330 0.5599 -0.3807 0.043 Uiso 1 1 calc R
C15 C 0.2064(5) 0.58437(17) -0.2550(4) 0.0274(13) Uani 1 1 d .
C16 C 0.2913(5) 0.62013(16) -0.2443(4) 0.0348(15) Uani 1 1 d .
H16A H 0.2439 0.6439 -0.2811 0.052 Uiso 1 1 calc R
H16B H 0.3515 0.6130 -0.2753 0.052 Uiso 1 1 calc R
H16C H 0.3337 0.6267 -0.1698 0.052 Uiso 1 1 calc R
C17 C 0.0003(5) 0.53670(16) -0.1277(4) 0.0297(13) Uani 1 1 d .
H17A H 0.0603 0.5267 -0.0610 0.045 Uiso 1 1 calc R
H17B H -0.0631 0.5159 -0.1577 0.045 Uiso 1 1 calc R
H17C H -0.0372 0.5619 -0.1152 0.045 Uiso 1 1 calc R
C18 C 0.2196(4) 0.62739(15) 0.3023(4) 0.0167(10) Uani 1 1 d .
C19 C 0.1480(4) 0.62518(19) 0.4412(4) 0.0294(13) Uani 1 1 d .
H19A H 0.1705 0.6479 0.4926 0.035 Uiso 1 1 calc R
H19B H 0.1274 0.6008 0.4740 0.035 Uiso 1 1 calc R
C20 C 0.0430(5) 0.63710(17) 0.3419(4) 0.0288(14) Uani 1 1 d .
H20A H -0.0205 0.6156 0.3200 0.035 Uiso 1 1 calc R
H20B H 0.0055 0.6632 0.3511 0.035 Uiso 1 1 calc R
C21 C 0.0277(4) 0.65228(16) 0.1608(4) 0.0176(11) Uani 1 1 d .
C22 C -0.0264(4) 0.62195(16) 0.0873(4) 0.0191(12) Uani 1 1 d .
C23 C -0.1067(4) 0.63339(17) -0.0110(4) 0.0234(12) Uani 1 1 d .
H23 H -0.1427 0.6128 -0.0619 0.028 Uiso 1 1 calc R
C24 C -0.1368(5) 0.67371(17) -0.0380(4) 0.0224(12) Uani 1 1 d .
C25 C -0.0831(4) 0.70320(15) 0.0379(4) 0.0194(11) Uani 1 1 d .
H25 H -0.1027 0.7311 0.0206 0.023 Uiso 1 1 calc R
C26 C -0.0016(5) 0.69353(17) 0.1387(4) 0.0234(12) Uani 1 1 d .
C27 C 0.0542(5) 0.72622(15) 0.2198(4) 0.0275(13) Uani 1 1 d .
H27A H 0.0464 0.7528 0.1848 0.041 Uiso 1 1 calc R
H27B H 0.1408 0.7201 0.2582 0.041 Uiso 1 1 calc R
H27C H 0.0116 0.7271 0.2691 0.041 Uiso 1 1 calc R
C28 C 0.0019(5) 0.57739(15) 0.1163(4) 0.0266(13) Uani 1 1 d .
H28A H -0.0523 0.5601 0.0597 0.040 Uiso 1 1 calc R
H28B H -0.0110 0.5716 0.1816 0.040 Uiso 1 1 calc R
H28C H 0.0871 0.5717 0.1264 0.040 Uiso 1 1 calc R
C29 C -0.2243(5) 0.68548(17) -0.1462(4) 0.0338(14) Uani 1 1 d .
H29A H -0.3084 0.6811 -0.1510 0.051 Uiso 1 1 calc R
H29B H -0.2084 0.6686 -0.1990 0.051 Uiso 1 1 calc R
H29C H -0.2129 0.7144 -0.1590 0.051 Uiso 1 1 calc R
C30 C 0.3605(5) 0.60207(16) 0.4785(4) 0.0181(11) Uani 1 1 d .
C31 C 0.4431(4) 0.62960(17) 0.5443(3) 0.0191(11) Uani 1 1 d .
C32 C 0.5461(5) 0.61472(16) 0.6237(4) 0.0241(12) Uani 1 1 d .
H32 H 0.6046 0.6335 0.6673 0.029 Uiso 1 1 calc R
C33 C 0.5661(5) 0.57318(17) 0.6411(4) 0.0216(12) Uani 1 1 d .
C34 C 0.4786(5) 0.54600(15) 0.5770(4) 0.0200(11) Uani 1 1 d .
H34 H 0.4908 0.5174 0.5888 0.024 Uiso 1 1 calc R
C35 C 0.3748(4) 0.55972(16) 0.4968(3) 0.0172(11) Uani 1 1 d .
C36 C 0.2775(5) 0.53002(15) 0.4354(4) 0.0224(12) Uani 1 1 d .
H36A H 0.3080 0.5020 0.4528 0.034 Uiso 1 1 calc R
H36B H 0.2558 0.5348 0.3600 0.034 Uiso 1 1 calc R
H36C H 0.2050 0.5338 0.4533 0.034 Uiso 1 1 calc R
C37 C 0.4209(5) 0.67544(15) 0.5353(4) 0.0289(13) Uani 1 1 d .
H37A H 0.3778 0.6837 0.5810 0.043 Uiso 1 1 calc R
H37B H 0.3711 0.6824 0.4622 0.043 Uiso 1 1 calc R
H37C H 0.4994 0.6898 0.5566 0.043 Uiso 1 1 calc R
C38 C 0.6796(5) 0.55763(16) 0.7268(4) 0.0307(13) Uani 1 1 d .
H38A H 0.7473 0.5573 0.7017 0.046 Uiso 1 1 calc R
H38B H 0.6652 0.5298 0.7464 0.046 Uiso 1 1 calc R
H38C H 0.7003 0.5756 0.7883 0.046 Uiso 1 1 calc R
C39 C 0.6725(4) 0.62632(16) 0.3377(3) 0.0210(11) Uani 1 1 d .
H39 H 0.7488 0.6250 0.3220 0.025 Uiso 1 1 calc R
C40 C 0.6900(5) 0.66242(16) 0.4129(4) 0.0233(12) Uani 1 1 d .
H40A H 0.6888 0.6884 0.3753 0.028 Uiso 1 1 calc R
H40B H 0.6225 0.6631 0.4394 0.028 Uiso 1 1 calc R
C41 C 0.8122(5) 0.65794(16) 0.5050(4) 0.0269(13) Uani 1 1 d .
H41A H 0.8793 0.6607 0.4784 0.032 Uiso 1 1 calc R
H41B H 0.8205 0.6804 0.5556 0.032 Uiso 1 1 calc R
C42 C 0.8258(5) 0.61735(16) 0.5623(4) 0.0343(15) Uani 1 1 d .
H42A H 0.9109 0.6144 0.6129 0.041 Uiso 1 1 calc R
H42B H 0.7712 0.6170 0.6025 0.041 Uiso 1 1 calc R
C43 C 0.7944(5) 0.58167(16) 0.4863(4) 0.0310(14) Uani 1 1 d .
H43A H 0.7941 0.5562 0.5253 0.037 Uiso 1 1 calc R
H43B H 0.8585 0.5790 0.4562 0.037 Uiso 1 1 calc R
C44 C 0.6695(5) 0.58664(15) 0.3965(4) 0.0228(12) Uani 1 1 d .
H44A H 0.6533 0.5630 0.3480 0.027 Uiso 1 1 calc R
H44B H 0.6039 0.5880 0.4251 0.027 Uiso 1 1 calc R
C45 C 0.5765(4) 0.68151(15) 0.1611(4) 0.0181(11) Uani 1 1 d .
H45 H 0.5596 0.7017 0.2088 0.022 Uiso 1 1 calc R
C46 C 0.4889(5) 0.69431(16) 0.0499(4) 0.0268(13) Uani 1 1 d .
H46A H 0.5097 0.6790 -0.0036 0.032 Uiso 1 1 calc R
H46B H 0.4038 0.6874 0.0409 0.032 Uiso 1 1 calc R
C47 C 0.4987(5) 0.74011(16) 0.0334(4) 0.0288(13) Uani 1 1 d .
H47A H 0.4717 0.7555 0.0832 0.035 Uiso 1 1 calc R
H47B H 0.4444 0.7476 -0.0389 0.035 Uiso 1 1 calc R
C48 C 0.6306(5) 0.75176(17) 0.0508(5) 0.0331(14) Uani 1 1 d .
H48A H 0.6532 0.7394 -0.0054 0.040 Uiso 1 1 calc R
H48B H 0.6365 0.7818 0.0460 0.040 Uiso 1 1 calc R
C49 C 0.7205(5) 0.73738(16) 0.1577(4) 0.0315(14) Uani 1 1 d .
H49A H 0.7042 0.7522 0.2141 0.038 Uiso 1 1 calc R
H49B H 0.8049 0.7439 0.1638 0.038 Uiso 1 1 calc R
C50 C 0.7094(5) 0.69095(16) 0.1723(4) 0.0245(12) Uani 1 1 d .
H50A H 0.7669 0.6824 0.2427 0.029 Uiso 1 1 calc R
H50B H 0.7298 0.6757 0.1185 0.029 Uiso 1 1 calc R
C51 C 0.5775(4) 0.58907(15) 0.1321(4) 0.0192(11) Uani 1 1 d .
H51 H 0.5320 0.5650 0.1441 0.023 Uiso 1 1 calc R
C52 C 0.5239(5) 0.59610(16) 0.0130(4) 0.0238(12) Uani 1 1 d .
H52A H 0.4391 0.6063 -0.0080 0.029 Uiso 1 1 calc R
H52B H 0.5726 0.6172 -0.0058 0.029 Uiso 1 1 calc R
C53 C 0.5241(5) 0.55670(16) -0.0464(4) 0.0271(13) Uani 1 1 d .
H53A H 0.4706 0.5363 -0.0316 0.033 Uiso 1 1 calc R
H53B H 0.4911 0.5622 -0.1230 0.033 Uiso 1 1 calc R
C54 C 0.6523(5) 0.53959(16) -0.0142(4) 0.0268(13) Uani 1 1 d .
H54A H 0.6489 0.5127 -0.0484 0.032 Uiso 1 1 calc R
H54B H 0.7024 0.5582 -0.0389 0.032 Uiso 1 1 calc R
C55 C 0.7124(5) 0.53456(16) 0.1038(4) 0.0260(13) Uani 1 1 d .
H55A H 0.7982 0.5257 0.1218 0.031 Uiso 1 1 calc R
H55B H 0.6694 0.5128 0.1269 0.031 Uiso 1 1 calc R
C56 C 0.7107(5) 0.57418(15) 0.1630(4) 0.0236(12) Uani 1 1 d .
H56A H 0.7598 0.5954 0.1452 0.028 Uiso 1 1 calc R
H56B H 0.7471 0.5692 0.2398 0.028 Uiso 1 1 calc R
Cl1 Cl 0.37105(11) 0.69907(4) 0.27209(9) 0.0227(3) Uani 1 1 d .
Cl2 Cl 0.36193(11) 0.55527(4) 0.23395(9) 0.0205(3) Uani 1 1 d .
N1 N 0.1036(4) 0.64143(12) 0.2654(3) 0.0173(10) Uani 1 1 d .
N2 N 0.2475(4) 0.61626(13) 0.4034(3) 0.0216(10) Uani 1 1 d .
P1 P 0.54475(11) 0.63126(4) 0.20791(9) 0.0179(3) Uani 1 1 d .
Ru1 Ru 0.34745(3) 0.628333(12) 0.22655(3) 0.01593(9) Uani 1 1 d .

loop_
_atom_site_aniso_label
_atom_site_aniso_U_11
_atom_site_aniso_U_22
_atom_site_aniso_U_33
_atom_site_aniso_U_23
_atom_site_aniso_U_13
_atom_site_aniso_U_12
C1 0.015(2) 0.016(3) 0.021(2) 0.004(2) 0.0102(19) 0.000(2)
C2 0.018(3) 0.019(3) 0.020(2) 0.004(2) 0.005(2) 0.000(2)
C3 0.018(3) 0.017(3) 0.022(3) -0.006(2) 0.009(2) -0.005(2)
C4 0.020(3) 0.017(3) 0.016(2) 0.000(2) 0.008(2) -0.001(2)
C5 0.020(3) 0.032(3) 0.018(2) 0.008(3) 0.006(2) 0.008(3)
C6 0.027(3) 0.022(3) 0.024(3) 0.004(2) 0.012(2) 0.004(3)
C7 0.026(3) 0.019(3) 0.030(3) 0.009(2) 0.014(2) 0.004(2)
C8 0.027(3) 0.023(3) 0.022(3) 0.002(3) 0.012(2) -0.002(3)
C9 0.018(3) 0.013(3) 0.019(3) -0.001(2) 0.009(2) 0.000(2)
C10 0.024(3) 0.024(3) 0.017(2) 0.007(2) 0.005(2) 0.007(3)
C11 0.026(3) 0.024(3) 0.017(3) 0.000(2) 0.001(2) 0.002(3)
C12 0.036(3) 0.029(4) 0.026(3) -0.003(3) -0.006(3) -0.002(3)
C13 0.059(4) 0.034(4) 0.021(3) -0.010(3) 0.009(3) 0.003(3)
C14 0.047(4) 0.040(4) 0.023(3) 0.000(3) 0.014(3) 0.002(3)
C15 0.031(3) 0.031(4) 0.021(3) 0.006(3) 0.010(2) 0.005(3)
C16 0.032(3) 0.051(4) 0.027(3) 0.005(3) 0.017(3) 0.004(3)
C17 0.027(3) 0.019(3) 0.036(3) 0.006(3) 0.004(3) 0.000(3)
C18 0.021(2) 0.005(2) 0.022(2) 0.001(2) 0.007(2) 0.006(2)
C19 0.024(3) 0.046(4) 0.023(3) 0.002(3) 0.015(2) 0.011(3)
C20 0.027(3) 0.045(4) 0.022(3) 0.006(3) 0.017(2) 0.006(3)
C21 0.014(2) 0.024(3) 0.020(3) 0.001(2) 0.011(2) 0.001(2)
C22 0.018(2) 0.019(3) 0.027(3) 0.000(2) 0.017(2) 0.000(2)
C23 0.017(2) 0.027(3) 0.025(3) -0.001(3) 0.008(2) -0.002(3)
C24 0.019(3) 0.030(3) 0.019(3) 0.002(3) 0.007(2) -0.005(3)
C25 0.019(3) 0.016(3) 0.025(3) 0.003(2) 0.010(2) 0.002(2)
C26 0.019(3) 0.031(3) 0.023(3) -0.004(3) 0.010(2) 0.000(3)
C27 0.022(3) 0.027(3) 0.029(3) -0.007(3) 0.006(2) 0.002(3)
C28 0.021(3) 0.026(3) 0.033(3) -0.001(3) 0.011(2) -0.006(3)
C29 0.028(3) 0.039(4) 0.024(3) 0.005(3) -0.002(2) 0.005(3)
C30 0.021(3) 0.023(3) 0.012(2) 0.003(2) 0.008(2) 0.002(2)
C31 0.022(2) 0.020(3) 0.017(2) 0.002(3) 0.008(2) -0.001(3)
C32 0.025(3) 0.027(3) 0.019(3) -0.003(2) 0.007(2) -0.003(3)
C33 0.022(3) 0.029(3) 0.012(2) 0.002(2) 0.004(2) 0.001(3)
C34 0.024(3) 0.017(3) 0.018(2) 0.003(2) 0.007(2) 0.005(2)
C35 0.022(3) 0.022(3) 0.010(2) -0.003(2) 0.008(2) 0.001(2)
C36 0.025(3) 0.018(3) 0.023(3) -0.001(2) 0.008(2) -0.001(2)
C37 0.038(3) 0.020(3) 0.032(3) 0.004(3) 0.017(3) 0.005(3)
C38 0.031(3) 0.029(3) 0.026(3) -0.002(3) 0.004(3) -0.002(3)
C39 0.020(3) 0.023(3) 0.021(2) -0.002(3) 0.009(2) -0.002(3)
C40 0.018(3) 0.022(3) 0.030(3) -0.001(3) 0.009(2) 0.001(2)
C41 0.022(3) 0.029(3) 0.026(3) -0.009(3) 0.003(2) -0.005(3)
C42 0.030(3) 0.040(4) 0.022(3) 0.003(3) -0.002(2) -0.012(3)
C43 0.030(3) 0.029(4) 0.029(3) 0.000(3) 0.004(3) -0.006(3)
C44 0.020(3) 0.024(3) 0.017(2) 0.003(2) -0.001(2) -0.009(2)
C45 0.019(3) 0.009(3) 0.028(3) 0.005(2) 0.011(2) 0.001(2)
C46 0.025(3) 0.027(3) 0.026(3) 0.008(3) 0.007(2) -0.001(3)
C47 0.027(3) 0.020(3) 0.039(3) 0.010(3) 0.012(3) 0.002(3)
C48 0.031(3) 0.026(4) 0.048(4) 0.012(3) 0.022(3) -0.003(3)
C49 0.031(3) 0.024(3) 0.045(3) 0.007(3) 0.021(3) 0.001(3)
C50 0.020(3) 0.024(3) 0.030(3) -0.002(3) 0.010(2) 0.002(3)
C51 0.020(3) 0.014(3) 0.026(3) 0.001(2) 0.011(2) 0.000(2)
C52 0.023(3) 0.027(3) 0.022(3) -0.004(3) 0.009(2) 0.000(3)
C53 0.030(3) 0.028(3) 0.021(3) -0.003(3) 0.006(2) 0.004(3)
C54 0.031(3) 0.020(3) 0.033(3) -0.005(3) 0.017(3) 0.000(3)
C55 0.022(3) 0.028(3) 0.030(3) -0.003(3) 0.013(2) 0.000(3)
C56 0.021(3) 0.018(3) 0.032(3) -0.008(3) 0.010(2) -0.001(2)
Cl1 0.0221(6) 0.0185(7) 0.0293(6) -0.0028(6) 0.0116(5) -0.0017(6)
Cl2 0.0238(6) 0.0170(7) 0.0219(6) 0.0021(6) 0.0099(5) 0.0011(6)
N1 0.016(2) 0.024(3) 0.0134(19) 0.0071(18) 0.0073(17) 0.0061(19)
N2 0.023(2) 0.027(3) 0.015(2) 0.0009(19) 0.0073(18) 0.002(2)
P1 0.0151(6) 0.0198(7) 0.0198(6) -0.0008(6) 0.0076(5) -0.0011(6)
Ru1 0.01490(16) 0.0166(2) 0.01670(17) 0.0003(2) 0.00638(13) -0.0002(2)

loop_
_atom_type_symbol
_atom_type_description
_atom_type_scat_dispersion_real
_atom_type_scat_dispersion_imag
_atom_type_scat_source
C C 0.0181 0.0091 'International Tables Vol C Tables 4.2.6.8 and 6.1.1.4'
H H 0.0000 0.0000 'International Tables Vol C Tables 4.2.6.8 and 6.1.1.4'
N N 0.0311 0.0180 'International Tables Vol C Tables 4.2.6.8 and 6.1.1.4'
P P 0.2955 0.4335 'International Tables Vol C Tables 4.2.6.8 and 6.1.1.4'
Cl Cl 0.3639 0.7018 'International Tables Vol C Tables 4.2.6.8 and 6.1.1.4'
Ru Ru 0.0552 3.2960 'International Tables Vol C Tables 4.2.6.8 and 6.1.1.4'

loop_
_exptl_crystal_face_index_h
_exptl_crystal_face_index_k
_exptl_crystal_face_index_l
_exptl_crystal_face_perp_dist
_exptl_oxdiff_crystal_face_indexfrac_h
_exptl_oxdiff_crystal_face_indexfrac_k
_exptl_oxdiff_crystal_face_indexfrac_l
_exptl_oxdiff_crystal_face_x
_exptl_oxdiff_crystal_face_y
_exptl_oxdiff_crystal_face_z
-5 5 8 0.0493 -4.9969 4.9974 8.0030 0.0510 -0.0954 -0.9859
-2 -17 5 0.0484 -2.0115 -17.0043 5.0000 0.1635 0.8716 -0.4190
3 -19 -3 0.0577 2.9872 -19.0015 -3.0026 0.1144 0.8271 0.5469
5 -10 -7 0.0679 4.9933 -9.9988 -7.0030 0.0321 0.3417 0.9352
4 9 -8 0.0646 4.0064 9.0047 -8.0019 -0.1705 -0.5511 0.8365
-5 8 7 0.0505 -4.9945 7.9986 7.0027 -0.0335 -0.2485 -0.9219
0 -20 2 0.0508 -0.0135 -20.0036 1.9988 0.1597 0.9591 -0.0348
5 -14 -5 0.0673 4.9898 -14.0010 -5.0021 0.2024 0.5547 0.7940
-3 20 2 0.0535 -2.9862 20.0025 2.0020 -0.2002 -0.8870 -0.4697
1 18 -5 0.0591 1.0128 18.0053 -5.0005 -0.2916 -0.9119 0.3561
-2 -20 3 0.0525 -2.0125 -20.0027 2.9983 -0.0115 0.9851 -0.2312
3 -17 -5 0.0579 2.9894 -16.9995 -5.0037 -0.0572 0.7074 0.7015
-2 20 2 0.0572 -1.9869 20.0016 2.0027 -0.0714 -0.8934 -0.4134
0 21 -1 0.0592 0.0136 21.0027 -0.9980 -0.0725 -0.9925 -0.0558
3 18 -5 0.0594 3.0114 18.0035 -4.9993 -0.0340 -0.9247 0.4686
5 3 -8 0.0664 5.0019 3.0032 -8.0020 -0.0457 -0.2777 0.9327
-1 21 1 0.0555 -0.9865 21.0018 1.0027 -0.0284 -0.9596 -0.2799
-5 -9 8 0.0486 -5.0056 -9.0038 8.0012 0.0417 0.5575 -0.8927
-2 -20 2 0.0561 -2.0120 -20.0018 1.9976 -0.0980 0.9719 -0.1472
-1 -21 -1 0.0596 -1.0120 -21.0000 -1.0040 -0.2292 0.9725 0.1674
-4 -15 5 0.0650 -4.0088 -15.0024 4.9990 -0.0929 0.7912 -0.5448
1 21 1 0.0663 1.0120 21.0000 1.0040 0.2292 -0.9725 -0.1674
5 13 -6 0.0580 5.0072 13.0023 -5.9993 0.1339 -0.7176 0.6983
-5 -14 4 0.0577 -5.0070 -14.0005 3.9978 -0.3075 0.7378 -0.5238
1 -17 -5 0.0628 0.9909 -16.9977 -5.0050 -0.3148 0.7203 0.5890
3 19 -1 0.0643 3.0102 18.9999 -0.9964 0.3126 -0.9185 0.1262
6 13 -5 0.0594 6.0060 13.0004 -4.9980 0.3492 -0.7108 0.6706
2 20 1 0.0661 2.0106 19.9990 1.0045 0.3574 -0.9323 -0.1045
-7 -11 4 0.0561 -7.0036 -10.9985 3.9969 -0.5631 0.6107 -0.6562
0 -14 -6 0.0709 -0.0061 -13.9956 -6.0060 -0.5281 0.5736 0.5967
4 16 2 0.0674 4.0062 15.9960 2.0060 0.6988 -0.7453 -0.0494
7 8 -5 0.0607 7.0022 7.9991 -4.9980 0.4747 -0.4840 0.7601
5 11 2 0.0803 5.0023 10.9947 2.0060 0.8243 -0.5186 0.0401
-5 -11 -3 0.0820 -5.0019 -10.9937 -3.0067 -0.9108 0.5054 0.0438
0 10 7 0.0662 0.0031 9.9944 7.0061 0.6120 -0.3738 -0.6541
8 -3 -3 0.0662 7.9936 -3.0046 -2.9974 0.7691 0.0489 0.7217
4 -1 5 0.0765 3.9942 -1.0083 5.0059 0.9470 0.0870 -0.1880
-7 3 5 0.0559 -6.9953 3.0018 4.9994 -0.4674 -0.0289 -0.8333
1 -2 -9 0.0820 1.0021 -1.9927 -9.0059 -0.6508 -0.0321 0.8249
-1 11 -7 0.0741 -0.9892 11.0083 -7.0041 -0.7268 -0.5990 0.4581
0 17 -5 0.0545 0.0130 17.0061 -5.0013 -0.4211 -0.8588 0.3065
-2 19 -2 0.0494 -1.9857 19.0053 -2.0002 -0.4180 -0.8996 -0.0711
1 21 0 0.0543 1.0124 21.0009 0.0033 0.1427 -0.9857 -0.0835

loop_
_geom_angle_atom_site_label_1
_geom_angle_atom_site_label_2
_geom_angle_atom_site_label_3
_geom_angle
C2 C1 C9 103.7(4)
C2 C1 Ru1 124.1(4)
C9 C1 Ru1 132.2(4)
C1 C2 H2 124.4
C3 C2 C1 111.2(5)
C3 C2 H2 124.4
C2 C3 C4 108.7(4)
C2 C3 C10 127.1(5)
C4 C3 C10 124.1(4)
C5 C4 C3 130.4(5)
C5 C4 C9 121.2(5)
C9 C4 C3 108.4(4)
C4 C5 H5 120.6
C6 C5 C4 118.9(5)
C6 C5 H5 120.6
C5 C6 H6 119.8
C7 C6 C5 120.3(5)
C7 C6 H6 119.8
C6 C7 H7 119.4
C6 C7 C8 121.3(5)
C8 C7 H7 119.4
C7 C8 H8 120.5
C9 C8 C7 119.1(5)
C9 C8 H8 120.5
C4 C9 C1 107.9(4)
C8 C9 C1 132.8(5)
C8 C9 C4 119.2(5)
C11 C10 C3 120.6(4)
C11 C10 C15 120.0(5)
C15 C10 C3 119.3(5)
C10 C11 C17 120.9(5)
C12 C11 C10 118.9(5)
C12 C11 C17 120.2(5)
C11 C12 H12 119.4
C13 C12 C11 121.3(6)
C13 C12 H12 119.4
C12 C13 H13 120.4
C12 C13 C14 119.3(5)
C14 C13 H13 120.4
C13 C14 H14 119.1
C13 C14 C15 121.9(5)
C15 C14 H14 119.1
C10 C15 C16 122.7(5)
C14 C15 C10 118.5(5)
C14 C15 C16 118.8(5)
C15 C16 H16A 109.5
C15 C16 H16B 109.5
C15 C16 H16C 109.5
H16A C16 H16B 109.5
H16A C16 H16C 109.5
H16B C16 H16C 109.5
C11 C17 H17A 109.5
C11 C17 H17B 109.5
C11 C17 H17C 109.5
H17A C17 H17B 109.5
H17A C17 H17C 109.5
H17B C17 H17C 109.5
N1 C18 Ru1 128.0(3)
N2 C18 N1 107.6(4)
N2 C18 Ru1 124.0(3)
H19A C19 H19B 109.1
C20 C19 H19A 111.1
C20 C19 H19B 111.1
N2 C19 H19A 111.1
N2 C19 H19B 111.1
N2 C19 C20 103.1(4)
C19 C20 H20A 111.3
C19 C20 H20B 111.3
H20A C20 H20B 109.2
N1 C20 C19 102.3(4)
N1 C20 H20A 111.3
N1 C20 H20B 111.3
C22 C21 C26 121.5(5)
C22 C21 N1 119.9(5)
C26 C21 N1 118.1(5)
C21 C22 C28 120.1(5)
C23 C22 C21 118.5(5)
C23 C22 C28 121.4(5)
C22 C23 H23 118.8
C22 C23 C24 122.4(5)
C24 C23 H23 118.8
C23 C24 C25 117.6(5)
C23 C24 C29 121.4(5)
C25 C24 C29 121.0(5)
C24 C25 H25 118.7
C24 C25 C26 122.6(5)
C26 C25 H25 118.7
C21 C26 C27 121.4(5)
C25 C26 C21 117.2(5)
C25 C26 C27 121.4(5)
C26 C27 H27A 109.5
C26 C27 H27B 109.5
C26 C27 H27C 109.5
H27A C27 H27B 109.5
H27A C27 H27C 109.5
H27B C27 H27C 109.5
C22 C28 H28A 109.5
C22 C28 H28B 109.5
C22 C28 H28C 109.5
H28A C28 H28B 109.5
H28A C28 H28C 109.5
H28B C28 H28C 109.5
C24 C29 H29A 109.5
C24 C29 H29B 109.5
C24 C29 H29C 109.5
H29A C29 H29B 109.5
H29A C29 H29C 109.5
H29B C29 H29C 109.5
C31 C30 C35 121.0(5)
C31 C30 N2 120.0(5)
C35 C30 N2 117.9(5)
C30 C31 C37 122.0(5)
C32 C31 C30 118.8(5)
C32 C31 C37 119.1(5)
C31 C32 H32 119.2
C31 C32 C33 121.6(5)
C33 C32 H32 119.2
C32 C33 C34 118.5(5)
C32 C33 C38 120.8(5)
C34 C33 C38 120.7(5)
C33 C34 H34 119.3
C35 C34 C33 121.5(5)
C35 C34 H34 119.3
C30 C35 C36 121.4(4)
C34 C35 C30 118.3(5)
C34 C35 C36 120.2(5)
C35 C36 H36A 109.5
C35 C36 H36B 109.5
C35 C36 H36C 109.5
H36A C36 H36B 109.5
H36A C36 H36C 109.5
H36B C36 H36C 109.5
C31 C37 H37A 109.5
C31 C37 H37B 109.5
C31 C37 H37C 109.5
H37A C37 H37B 109.5
H37A C37 H37C 109.5
H37B C37 H37C 109.5
C33 C38 H38A 109.5
C33 C38 H38B 109.5
C33 C38 H38C 109.5
H38A C38 H38B 109.5
H38A C38 H38C 109.5
H38B C38 H38C 109.5
C40 C39 H39 105.8
C40 C39 C44 108.8(4)
C40 C39 P1 115.8(4)
C44 C39 H39 105.8
C44 C39 P1 114.0(3)
P1 C39 H39 105.8
C39 C40 H40A 109.8
C39 C40 H40B 109.8
H40A C40 H40B 108.2
C41 C40 C39 109.4(4)
C41 C40 H40A 109.8
C41 C40 H40B 109.8
C40 C41 H41A 108.9
C40 C41 H41B 108.9
H41A C41 H41B 107.7
C42 C41 C40 113.3(4)
C42 C41 H41A 108.9
C42 C41 H41B 108.9
C41 C42 H42A 109.3
C41 C42 H42B 109.3
H42A C42 H42B 108.0
C43 C42 C41 111.5(4)
C43 C42 H42A 109.3
C43 C42 H42B 109.3
C42 C43 H43A 109.1
C42 C43 H43B 109.1
C42 C43 C44 112.6(5)
H43A C43 H43B 107.8
C44 C43 H43A 109.1
C44 C43 H43B 109.1
C39 C44 C43 108.0(4)
C39 C44 H44A 110.1
C39 C44 H44B 110.1
C43 C44 H44A 110.1
C43 C44 H44B 110.1
H44A C44 H44B 108.4
C46 C45 H45 104.1
C46 C45 C50 108.9(4)
C46 C45 P1 115.8(4)
C50 C45 H45 104.1
C50 C45 P1 118.0(4)
P1 C45 H45 104.1
C45 C46 H46A 109.5
C45 C46 H46B 109.5
H46A C46 H46B 108.1
C47 C46 C45 110.6(4)
C47 C46 H46A 109.5
C47 C46 H46B 109.5
C46 C47 H47A 109.6
C46 C47 H47B 109.6
C46 C47 C48 110.5(4)
H47A C47 H47B 108.1
C48 C47 H47A 109.6
C48 C47 H47B 109.6
C47 C48 H48A 109.2
C47 C48 H48B 109.2
H48A C48 H48B 107.9
C49 C48 C47 112.0(4)
C49 C48 H48A 109.2
C49 C48 H48B 109.2
C48 C49 H49A 109.3
C48 C49 H49B 109.3
C48 C49 C50 111.4(5)
H49A C49 H49B 108.0
C50 C49 H49A 109.3
C50 C49 H49B 109.3
C45 C50 H50A 110.0
C45 C50 H50B 110.0
C49 C50 C45 108.3(4)
C49 C50 H50A 110.0
C49 C50 H50B 110.0
H50A C50 H50B 108.4
C52 C51 H51 105.0
C52 C51 C56 108.3(4)
C52 C51 P1 113.3(3)
C56 C51 H51 105.0
C56 C51 P1 118.9(4)
P1 C51 H51 105.0
C51 C52 H52A 109.4
C51 C52 H52B 109.4
H52A C52 H52B 108.0
C53 C52 C51 111.1(4)
C53 C52 H52A 109.4
C53 C52 H52B 109.4
C52 C53 H53A 109.5
C52 C53 H53B 109.5
H53A C53 H53B 108.1
C54 C53 C52 110.9(4)
C54 C53 H53A 109.5
C54 C53 H53B 109.5
C53 C54 H54A 109.3
C53 C54 H54B 109.3
H54A C54 H54B 107.9
C55 C54 C53 111.8(4)
C55 C54 H54A 109.3
C55 C54 H54B 109.3
C54 C55 H55A 109.1
C54 C55 H55B 109.1
C54 C55 C56 112.4(4)
H55A C55 H55B 107.9
C56 C55 H55A 109.1
C56 C55 H55B 109.1
C51 C56 H56A 109.8
C51 C56 H56B 109.8
C55 C56 C51 109.5(4)
C55 C56 H56A 109.8
C55 C56 H56B 109.8
H56A C56 H56B 108.2
C18 N1 C20 113.0(4)
C18 N1 C21 129.2(4)
C21 N1 C20 116.7(4)
C18 N2 C19 112.6(4)
C18 N2 C30 129.4(4)
C30 N2 C19 117.5(4)
C39 P1 Ru1 111.19(15)
C45 P1 C39 102.2(2)
C45 P1 Ru1 113.27(16)
C51 P1 C39 102.0(2)
C51 P1 C45 110.8(2)
C51 P1 Ru1 115.86(17)
C1 Ru1 C18 106.44(18)
C1 Ru1 Cl1 102.52(16)
C1 Ru1 Cl2 94.30(16)
C1 Ru1 P1 94.91(13)
C18 Ru1 Cl1 85.48(14)
C18 Ru1 Cl2 90.98(14)
C18 Ru1 P1 158.56(13)
Cl1 Ru1 Cl2 163.14(5)
Cl1 Ru1 P1 88.06(5)
Cl2 Ru1 P1 89.30(5)

loop_
_geom_bond_atom_site_label_1
_geom_bond_atom_site_label_2
_geom_bond_distance
C1 C2 1.487(7)
C1 C9 1.494(6)
C1 Ru1 1.875(4)
C2 H2 0.9500
C2 C3 1.340(6)
C3 C4 1.469(6)
C3 C10 1.500(7)
C4 C5 1.393(6)
C4 C9 1.410(6)
C5 H5 0.9500
C5 C6 1.392(6)
C6 H6 0.9500
C6 C7 1.372(7)
C7 H7 0.9500
C7 C8 1.410(7)
C8 H8 0.9500
C8 C9 1.385(6)
C10 C11 1.406(7)
C10 C15 1.415(7)
C11 C12 1.401(7)
C11 C17 1.485(7)
C12 H12 0.9500
C12 C13 1.376(8)
C13 H13 0.9500
C13 C14 1.386(8)
C14 H14 0.9500
C14 C15 1.387(7)
C15 C16 1.511(7)
C16 H16A 0.9800
C16 H16B 0.9800
C16 H16C 0.9800
C17 H17A 0.9800
C17 H17B 0.9800
C17 H17C 0.9800
C18 N1 1.350(6)
C18 N2 1.348(5)
C18 Ru1 2.124(4)
C19 H19A 0.9900
C19 H19B 0.9900
C19 C20 1.510(7)
C19 N2 1.476(6)
C20 H20A 0.9900
C20 H20B 0.9900
C20 N1 1.477(5)
C21 C22 1.387(7)
C21 C26 1.398(7)
C21 N1 1.424(6)
C22 C23 1.379(7)
C22 C28 1.515(6)
C23 H23 0.9500
C23 C24 1.380(7)
C24 C25 1.387(7)
C24 C29 1.507(7)
C25 H25 0.9500
C25 C26 1.393(7)
C26 C27 1.506(7)
C27 H27A 0.9800
C27 H27B 0.9800
C27 H27C 0.9800
C28 H28A 0.9800
C28 H28B 0.9800
C28 H28C 0.9800
C29 H29A 0.9800
C29 H29B 0.9800
C29 H29C 0.9800
C30 C31 1.385(7)
C30 C35 1.407(7)
C30 N2 1.424(6)
C31 C32 1.382(7)
C31 C37 1.519(6)
C32 H32 0.9500
C32 C33 1.384(7)
C33 C34 1.397(7)
C33 C38 1.503(7)
C34 H34 0.9500
C34 C35 1.380(6)
C35 C36 1.500(6)
C36 H36A 0.9800
C36 H36B 0.9800
C36 H36C 0.9800
C37 H37A 0.9800
C37 H37B 0.9800
C37 H37C 0.9800
C38 H38A 0.9800
C38 H38B 0.9800
C38 H38C 0.9800
C39 H39 1.0000
C39 C40 1.530(6)
C39 C44 1.534(6)
C39 P1 1.861(5)
C40 H40A 0.9900
C40 H40B 0.9900
C40 C41 1.528(7)
C41 H41A 0.9900
C41 H41B 0.9900
C41 C42 1.520(7)
C42 H42A 0.9900
C42 H42B 0.9900
C42 C43 1.515(7)
C43 H43A 0.9900
C43 H43B 0.9900
C43 C44 1.536(7)
C44 H44A 0.9900
C44 H44B 0.9900
C45 H45 1.0000
C45 C46 1.547(7)
C45 C50 1.547(6)
C45 P1 1.852(5)
C46 H46A 0.9900
C46 H46B 0.9900
C46 C47 1.525(6)
C47 H47A 0.9900
C47 H47B 0.9900
C47 C48 1.531(7)
C48 H48A 0.9900
C48 H48B 0.9900
C48 C49 1.528(7)
C49 H49A 0.9900
C49 H49B 0.9900
C49 C50 1.544(7)
C50 H50A 0.9900
C50 H50B 0.9900
C51 H51 1.0000
C51 C52 1.532(6)
C51 C56 1.544(6)
C51 P1 1.852(5)
C52 H52A 0.9900
C52 H52B 0.9900
C52 C53 1.525(6)
C53 H53A 0.9900
C53 H53B 0.9900
C53 C54 1.514(7)
C54 H54A 0.9900
C54 H54B 0.9900
C54 C55 1.513(7)
C55 H55A 0.9900
C55 H55B 0.9900
C55 C56 1.533(6)
C56 H56A 0.9900
C56 H56B 0.9900
Cl1 Ru1 2.3853(13)
Cl2 Ru1 2.3951(13)
P1 Ru1 2.4332(12)

loop_
_geom_torsion_atom_site_label_1
_geom_torsion_atom_site_label_2
_geom_torsion_atom_site_label_3
_geom_torsion_atom_site_label_4
_geom_torsion
C1 C2 C3 C4 -2.6(6)
C1 C2 C3 C10 174.7(4)
C2 C1 C9 C4 -1.4(5)
C2 C1 C9 C8 -178.9(5)
C2 C1 Ru1 C18 -102.9(4)
C2 C1 Ru1 Cl1 168.2(3)
C2 C1 Ru1 Cl2 -10.6(4)
C2 C1 Ru1 P1 79.1(4)
C2 C3 C4 C5 -177.9(5)
C2 C3 C4 C9 1.6(5)
C2 C3 C10 C11 68.1(7)
C2 C3 C10 C15 -109.2(6)
C3 C4 C5 C6 -179.2(5)
C3 C4 C9 C1 0.0(5)
C3 C4 C9 C8 177.9(4)
C3 C10 C11 C12 -176.8(5)
C3 C10 C11 C17 0.7(8)
C3 C10 C15 C14 173.4(5)
C3 C10 C15 C16 -6.0(8)
C4 C3 C10 C11 -115.0(6)
C4 C3 C10 C15 67.7(7)
C4 C5 C6 C7 0.0(7)
C5 C4 C9 C1 179.5(4)
C5 C4 C9 C8 -2.5(7)
C5 C6 C7 C8 -0.3(8)
C6 C7 C8 C9 -0.8(7)
C7 C8 C9 C1 179.5(5)
C7 C8 C9 C4 2.2(7)
C9 C1 C2 C3 2.5(5)
C9 C1 Ru1 C18 80.0(4)
C9 C1 Ru1 Cl1 -8.9(4)
C9 C1 Ru1 Cl2 172.3(4)
C9 C1 Ru1 P1 -98.0(4)
C9 C4 C5 C6 1.4(7)
C10 C3 C4 C5 4.7(8)
C10 C3 C4 C9 -175.8(4)
C10 C11 C12 C13 2.5(8)
C11 C10 C15 C14 -4.0(8)
C11 C10 C15 C16 176.6(5)
C11 C12 C13 C14 -2.0(9)
C12 C13 C14 C15 -1.5(9)
C13 C14 C15 C10 4.5(9)
C13 C14 C15 C16 -176.0(5)
C15 C10 C11 C12 0.6(8)
C15 C10 C11 C17 178.1(5)
C17 C11 C12 C13 -175.1(5)
C19 C20 N1 C18 10.2(6)
C19 C20 N1 C21 179.2(4)
C20 C19 N2 C18 9.6(6)
C20 C19 N2 C30 -177.3(5)
C21 C22 C23 C24 -1.3(7)
C22 C21 C26 C25 -3.1(7)
C22 C21 C26 C27 178.0(4)
C22 C21 N1 C18 76.4(7)
C22 C21 N1 C20 -90.6(5)
C22 C23 C24 C25 -0.1(7)
C22 C23 C24 C29 179.6(4)
C23 C24 C25 C26 -0.1(7)
C24 C25 C26 C21 1.7(7)
C24 C25 C26 C27 -179.4(4)
C26 C21 C22 C23 2.9(7)
C26 C21 C22 C28 -176.3(4)
C26 C21 N1 C18 -111.2(6)
C26 C21 N1 C20 81.9(6)
C28 C22 C23 C24 177.9(4)
C29 C24 C25 C26 -179.9(5)
C30 C31 C32 C33 -2.4(7)
C31 C30 C35 C34 -5.2(7)
C31 C30 C35 C36 171.5(4)
C31 C30 N2 C18 91.6(6)
C31 C30 N2 C19 -80.2(6)
C31 C32 C33 C34 -0.7(7)
C31 C32 C33 C38 179.1(4)
C32 C33 C34 C35 0.9(7)
C33 C34 C35 C30 2.0(7)
C33 C34 C35 C36 -174.7(4)
C35 C30 C31 C32 5.4(7)
C35 C30 C31 C37 -171.6(4)
C35 C30 N2 C18 -100.1(6)
C35 C30 N2 C19 88.1(5)
C37 C31 C32 C33 174.7(4)
C38 C33 C34 C35 -178.9(4)
C39 C40 C41 C42 -55.1(6)
C39 P1 Ru1 C1 -175.5(2)
C39 P1 Ru1 C18 9.7(4)
C39 P1 Ru1 Cl1 82.12(19)
C39 P1 Ru1 Cl2 -81.22(19)
C40 C39 C44 C43 -63.1(5)
C40 C39 P1 C45 52.3(4)
C40 C39 P1 C51 167.1(3)
C40 C39 P1 Ru1 -68.9(4)
C40 C41 C42 C43 49.7(6)
C41 C42 C43 C44 -51.6(6)
C42 C43 C44 C39 58.6(6)
C44 C39 C40 C41 61.7(5)
C44 C39 P1 C45 179.7(3)
C44 C39 P1 C51 -65.5(4)
C44 C39 P1 Ru1 58.6(4)
C45 C46 C47 C48 57.1(6)
C45 P1 Ru1 C1 70.0(2)
C45 P1 Ru1 C18 -104.8(4)
C45 P1 Ru1 Cl1 -32.36(18)
C45 P1 Ru1 Cl2 164.29(18)
C46 C45 C50 C49 60.8(5)
C46 C45 P1 C39 176.9(4)
C46 C45 P1 C51 68.9(4)
C46 C45 P1 Ru1 -63.3(4)
C46 C47 C48 C49 -54.0(6)
C47 C48 C49 C50 55.3(6)
C48 C49 C50 C45 -58.3(5)
C50 C45 C46 C47 -61.4(5)
C50 C45 P1 C39 45.3(4)
C50 C45 P1 C51 -62.8(4)
C50 C45 P1 Ru1 165.0(3)
C51 C52 C53 C54 -57.7(6)
C51 P1 Ru1 C1 -59.7(2)
C51 P1 Ru1 C18 125.5(4)
C51 P1 Ru1 Cl1 -162.06(18)
C51 P1 Ru1 Cl2 34.59(18)
C52 C51 C56 C55 -59.0(5)
C52 C51 P1 C39 -155.1(4)
C52 C51 P1 C45 -46.9(4)
C52 C51 P1 Ru1 84.0(4)
C52 C53 C54 C55 53.4(6)
C53 C54 C55 C56 -53.8(6)
C54 C55 C56 C51 56.7(6)
C56 C51 C52 C53 60.5(5)
C56 C51 P1 C39 -26.1(4)
C56 C51 P1 C45 82.1(4)
C56 C51 P1 Ru1 -147.0(3)
N1 C18 N2 C19 -3.5(6)
N1 C18 N2 C30 -175.6(5)
N1 C18 Ru1 C1 -25.0(5)
N1 C18 Ru1 Cl1 76.7(4)
N1 C18 Ru1 Cl2 -119.8(4)
N1 C18 Ru1 P1 149.6(3)
N1 C21 C22 C23 175.1(4)
N1 C21 C22 C28 -4.1(6)
N1 C21 C26 C25 -175.4(4)
N1 C21 C26 C27 5.6(7)
N2 C18 N1 C20 -4.6(6)
N2 C18 N1 C21 -172.0(5)
N2 C18 Ru1 C1 162.9(4)
N2 C18 Ru1 Cl1 -95.4(4)
N2 C18 Ru1 Cl2 68.1(4)
N2 C18 Ru1 P1 -22.5(7)
N2 C19 C20 N1 -11.0(6)
N2 C30 C31 C32 173.3(4)
N2 C30 C31 C37 -3.7(7)
N2 C30 C35 C34 -173.4(4)
N2 C30 C35 C36 3.3(6)
P1 C39 C40 C41 -168.4(3)
P1 C39 C44 C43 165.9(3)
P1 C45 C46 C47 162.8(3)
P1 C45 C50 C49 -164.6(3)
P1 C51 C52 C53 -165.3(3)
P1 C51 C56 C55 169.7(3)
Ru1 C1 C2 C3 -175.3(3)
Ru1 C1 C9 C4 176.1(3)
Ru1 C1 C9 C8 -1.4(8)
Ru1 C18 N1 C20 -177.7(4)
Ru1 C18 N1 C21 14.9(8)
Ru1 C18 N2 C19 170.0(4)
Ru1 C18 N2 C30 -2.1(8)
